data_2016777
loop_
_publ_author_name
'Novakovi\'c, Sladjana B.'
'Vitorovi\'c-Todorovi\'c, Maja D.'
'Bogdanovi\'c, Goran A.'
'Drakuli\'c, Branko J.'

_publ_section_title
;
 Weak intermolecular interactions in
 11-chloro-2,3,4,5-tetrahydro-1<i>H</i>-cyclohepta[<i>b</i>]quinoline
;
_journal_coeditor_code SK3246
_journal_issue 9
_journal_name_full 'Acta Crystallographica Section C'
_journal_page_first o502
_journal_page_last o504
_journal_paper_doi 10.1107/S0108270108022221
_journal_volume 64
_journal_year 2008
_chemical_formula_iupac 'C14 H14 Cl N'
_chemical_formula_moiety 'C14 H14 Cl N'
_chemical_formula_sum 'C14 H14 Cl N'
_chemical_formula_weight 231.71
_chemical_name_systematic
;
11-chloro-2,3,4,5-tetrahydro-1<i>H</i>-cyclohepta[<i>b</i>]quinoline
;
_space_group_IT_number 2
_symmetry_cell_setting triclinic
_symmetry_space_group_name_Hall '-P 1'
_symmetry_space_group_name_H-M 'P -1'
_atom_sites_solution_hydrogens geom
_atom_sites_solution_primary direct
_atom_sites_solution_secondary difmap
_audit_creation_method SHELXL-97
_cell_angle_alpha 90.50(2)
_cell_angle_beta 95.32(3)
_cell_angle_gamma 113.86(3)
_cell_formula_units_Z 2
_cell_length_a 8.213(2)
_cell_length_b 8.727(2)
_cell_length_c 9.042(3)
_cell_measurement_reflns_used 25
_cell_measurement_temperature 293(2)
_cell_measurement_theta_max 15.20
_cell_measurement_theta_min 11.46
_cell_volume 589.4(3)
_computing_cell_refinement 'CAD-4 Software (Enraf--Nonius, 1989)'
_computing_data_collection 'CAD-4 Software (Enraf--Nonius, 1989)'
_computing_data_reduction 'XCAD4 (Harms & Wocadlo, 1995)'
_computing_molecular_graphics 'ORTEP-3 (Farrugia, 1997)'
_computing_publication_material 'WinGX (Farrugia, 1999) and PLATON (Spek, 2003)'
_computing_structure_refinement 'SHELXL97 (Sheldrick, 2008)'
_computing_structure_solution 'SHELXS97 (Sheldrick, 2008)'
_diffrn_ambient_temperature 293(2)
_diffrn_measured_fraction_theta_full 1.000
_diffrn_measured_fraction_theta_max 1.000
_diffrn_measurement_device_type 'Enraf--Nonius CAD-4'
_diffrn_measurement_method \w/2\q
_diffrn_radiation_monochromator graphite
_diffrn_radiation_source 'fine-focus sealed tube'
_diffrn_radiation_type MoK\a
_diffrn_radiation_wavelength 0.71073
_diffrn_reflns_av_R_equivalents 0.0112
_diffrn_reflns_av_sigmaI/netI 0.0121
_diffrn_reflns_limit_h_max 10
_diffrn_reflns_limit_h_min 0
_diffrn_reflns_limit_k_max 9
_diffrn_reflns_limit_k_min -10
_diffrn_reflns_limit_l_max 11
_diffrn_reflns_limit_l_min -11
_diffrn_reflns_number 2548
_diffrn_reflns_theta_full 25.97
_diffrn_reflns_theta_max 25.97
_diffrn_reflns_theta_min 2.27
_diffrn_standards_decay_% 0
_diffrn_standards_interval_time 60
_diffrn_standards_number 3
_exptl_absorpt_coefficient_mu 0.294
_exptl_absorpt_correction_type none
_exptl_crystal_colour yellow
_exptl_crystal_density_diffrn 1.306
_exptl_crystal_density_method 'not measured'
_exptl_crystal_description prism
_exptl_crystal_F_000 244
_exptl_crystal_size_max 0.56
_exptl_crystal_size_mid 0.44
_exptl_crystal_size_min 0.42
_refine_diff_density_max 0.185
_refine_diff_density_min -0.198
_refine_ls_extinction_method none
_refine_ls_goodness_of_fit_ref 1.075
_refine_ls_hydrogen_treatment constr
_refine_ls_matrix_type full
_refine_ls_number_parameters 145
_refine_ls_number_reflns 2309
_refine_ls_number_restraints 0
_refine_ls_restrained_S_all 1.075
_refine_ls_R_factor_all 0.0422
_refine_ls_R_factor_gt 0.0368
_refine_ls_shift/su_max 0.000
_refine_ls_shift/su_mean 0.000
_refine_ls_structure_factor_coef Fsqd
_refine_ls_weighting_details 'calc w=1/[\s^2^(Fo^2^)+(0.0537P)^2^+0.133P] where P=(Fo^2^+2Fc^2^)/3'
_refine_ls_weighting_scheme calc
_refine_ls_wR_factor_gt 0.1043
_refine_ls_wR_factor_ref 0.1067
_reflns_number_gt 2003
_reflns_number_total 2309
_reflns_threshold_expression I>2\s(I)
_cod_data_source_file sk3246.cif
_cod_data_source_block I
_cod_database_code 2016777
_cod_database_fobs_code 2016777

loop_
_symmetry_equiv_pos_as_xyz
'x, y, z'
'-x, -y, -z'

loop_
_atom_site_type_symbol
_atom_site_label
_atom_site_fract_x
_atom_site_fract_y
_atom_site_fract_z
_atom_site_U_iso_or_equiv
_atom_site_adp_type
_atom_site_calc_flag
_atom_site_refinement_flags
_atom_site_occupancy
C C1 0.6756(2) 0.2078(2) 0.37705(18) 0.0508(4) Uani d . 1
H H1 0.5854 0.1643 0.4395 0.061 Uiso calc R 1
C C2 0.8504(3) 0.2616(2) 0.43426(19) 0.0591(4) Uani d . 1
H H2 0.8782 0.2527 0.5350 0.071 Uiso calc R 1
C C3 0.9886(2) 0.3302(2) 0.3424(2) 0.0601(4) Uani d . 1
H H3 1.1074 0.3681 0.3828 0.072 Uiso calc R 1
C C4 0.9495(2) 0.3415(2) 0.19432(19) 0.0531(4) Uani d . 1
H H4 1.0420 0.3877 0.1344 0.064 Uiso calc R 1
C C4A 0.76991(19) 0.28386(18) 0.13073(16) 0.0407(3) Uani d . 1
C C5A 0.5718(2) 0.24434(17) -0.07907(16) 0.0415(3) Uani d . 1
C C6 0.5489(2) 0.2602(2) -0.24480(17) 0.0533(4) Uani d . 1
H H6A 0.4697 0.1514 -0.2908 0.064 Uiso calc R 1
H H6B 0.6642 0.2917 -0.2826 0.064 Uiso calc R 1
C C7 0.4727(3) 0.3889(2) -0.2919(2) 0.0645(5) Uani d . 1
H H7A 0.5307 0.4882 -0.2256 0.077 Uiso calc R 1
H H7B 0.5033 0.4217 -0.3913 0.077 Uiso calc R 1
C C8 0.2719(3) 0.3287(2) -0.2915(2) 0.0664(5) Uani d . 1
H H8B 0.2139 0.2314 -0.3602 0.080 Uiso calc R 1
H H8A 0.2370 0.4161 -0.3287 0.080 Uiso calc R 1
C C9 0.2027(3) 0.2822(2) -0.1411(2) 0.0629(5) Uani d . 1
H H9B 0.0753 0.2552 -0.1510 0.075 Uiso calc R 1
H H9A 0.2609 0.3790 -0.0721 0.075 Uiso calc R 1
C C10 0.2338(2) 0.1327(2) -0.0748(2) 0.0582(4) Uani d . 1
H H10B 0.1470 0.0817 -0.0047 0.070 Uiso calc R 1
H H10A 0.2128 0.0493 -0.1542 0.070 Uiso calc R 1
C C10A 0.41920(19) 0.17982(17) 0.00316(17) 0.0425(3) Uani d . 1
C C11 0.4537(2) 0.16740(18) 0.15295(17) 0.0425(3) Uani d . 1
C C11A 0.6304(2) 0.21762(17) 0.22388(16) 0.0398(3) Uani d . 1
Cl Cl1 0.27868(6) 0.09149(6) 0.26571(5) 0.06761(19) Uani d . 1
N N5 0.73866(16) 0.29468(15) -0.01926(14) 0.0437(3) Uani d . 1

loop_
_atom_site_aniso_label
_atom_site_aniso_U_11
_atom_site_aniso_U_22
_atom_site_aniso_U_33
_atom_site_aniso_U_12
_atom_site_aniso_U_13
_atom_site_aniso_U_23
C1 0.0615(10) 0.0509(9) 0.0416(8) 0.0232(8) 0.0118(7) 0.0098(7)
C2 0.0713(11) 0.0645(11) 0.0413(9) 0.0292(9) -0.0028(8) 0.0058(8)
C3 0.0520(10) 0.0675(11) 0.0575(10) 0.0235(9) -0.0065(8) 0.0015(8)
C4 0.0433(8) 0.0588(10) 0.0548(9) 0.0177(7) 0.0070(7) 0.0075(7)
C4A 0.0432(8) 0.0376(7) 0.0428(8) 0.0173(6) 0.0077(6) 0.0068(6)
C5A 0.0493(8) 0.0341(7) 0.0418(8) 0.0176(6) 0.0047(6) 0.0057(6)
C6 0.0658(10) 0.0544(9) 0.0411(8) 0.0262(8) 0.0042(7) 0.0042(7)
C7 0.0870(13) 0.0565(10) 0.0489(10) 0.0297(10) -0.0022(9) 0.0138(8)
C8 0.0837(13) 0.0572(10) 0.0618(11) 0.0381(10) -0.0205(10) -0.0007(8)
C9 0.0568(10) 0.0638(11) 0.0726(12) 0.0328(9) -0.0101(9) -0.0014(9)
C10 0.0458(9) 0.0519(9) 0.0687(11) 0.0132(7) -0.0033(8) 0.0087(8)
C10A 0.0430(8) 0.0339(7) 0.0499(8) 0.0152(6) 0.0034(6) 0.0064(6)
C11 0.0424(8) 0.0363(7) 0.0507(8) 0.0159(6) 0.0139(6) 0.0106(6)
C11A 0.0475(8) 0.0338(7) 0.0407(7) 0.0184(6) 0.0087(6) 0.0071(5)
Cl1 0.0522(3) 0.0795(3) 0.0717(3) 0.0225(2) 0.0281(2) 0.0234(2)
N5 0.0456(7) 0.0440(7) 0.0417(7) 0.0175(6) 0.0092(5) 0.0090(5)

loop_
_atom_type_symbol
_atom_type_description
_atom_type_scat_dispersion_real
_atom_type_scat_dispersion_imag
_atom_type_scat_source
C C 0.0033 0.0016 'International Tables Vol C Tables 4.2.6.8 and 6.1.1.4'
H H 0.0000 0.0000 'International Tables Vol C Tables 4.2.6.8 and 6.1.1.4'
Cl Cl 0.1484 0.1585 'International Tables Vol C Tables 4.2.6.8 and 6.1.1.4'
N N 0.0061 0.0033 'International Tables Vol C Tables 4.2.6.8 and 6.1.1.4'

loop_
_geom_angle_atom_site_label_1
_geom_angle_atom_site_label_2
_geom_angle_atom_site_label_3
_geom_angle
C2 C1 C11A 120.61(15)
C2 C1 H1 119.7
C11A C1 H1 119.7
C1 C2 C3 120.58(15)
C1 C2 H2 119.7
C3 C2 H2 119.7
C4 C3 C2 120.24(16)
C4 C3 H3 119.9
C2 C3 H3 119.9
C3 C4 C4A 120.70(15)
C3 C4 H4 119.7
C4A C4 H4 119.7
N5 C4A C4 118.09(13)
N5 C4A C11A 122.82(13)
C4 C4A C11A 119.09(14)
N5 C5A C10A 124.20(13)
N5 C5A C6 115.23(14)
C10A C5A C6 120.57(14)
C5A C6 C7 114.31(14)
C5A C6 H6A 108.7
C7 C6 H6A 108.7
C5A C6 H6B 108.7
C7 C6 H6B 108.7
H6A C6 H6B 107.6
C8 C7 C6 115.12(15)
C8 C7 H7A 108.5
C6 C7 H7A 108.5
C8 C7 H7B 108.5
C6 C7 H7B 108.5
H7A C7 H7B 107.5
C7 C8 C9 115.18(15)
C7 C8 H8B 108.5
C9 C8 H8B 108.5
C7 C8 H8A 108.5
C9 C8 H8A 108.5
H8B C8 H8A 107.5
C8 C9 C10 114.14(16)
C8 C9 H9B 108.7
C10 C9 H9B 108.7
C8 C9 H9A 108.7
C10 C9 H9A 108.7
H9B C9 H9A 107.6
C10A C10 C9 113.83(14)
C10A C10 H10B 108.8
C9 C10 H10B 108.8
C10A C10 H10A 108.8
C9 C10 H10A 108.8
H10B C10 H10A 107.7
C11 C10A C5A 116.21(13)
C11 C10A C10 123.68(14)
C5A C10A C10 120.10(14)
C10A C11 C11A 122.32(13)
C10A C11 Cl1 120.60(12)
C11A C11 Cl1 117.07(11)
C1 C11A C4A 118.76(14)
C1 C11A C11 125.36(14)
C4A C11A C11 115.88(13)
C5A N5 C4A 118.53(13)

loop_
_geom_bond_atom_site_label_1
_geom_bond_atom_site_label_2
_geom_bond_distance
_geom_bond_publ_flag
C1 C2 1.364(2) yes
C1 C11A 1.413(2) yes
C1 H1 0.9300 .
C2 C3 1.405(3) yes
C2 H2 0.9300 ?
C3 C4 1.361(2) yes
C3 H3 0.9300 ?
C4 C4A 1.413(2) yes
C4 H4 0.9300 ?
C4A N5 1.3680(19) yes
C4A C11A 1.417(2) yes
C5A N5 1.3169(19) yes
C5A C10A 1.432(2) yes
C5A C6 1.508(2) yes
C6 C7 1.537(2) yes
C6 H6A 0.9700 ?
C6 H6B 0.9700 ?
C7 C8 1.515(3) yes
C7 H7A 0.9700 ?
C7 H7B 0.9700 ?
C8 C9 1.518(3) yes
C8 H8B 0.9700 ?
C8 H8A 0.9700 ?
C9 C10 1.543(2) yes
C9 H9B 0.9700 ?
C9 H9A 0.9700 ?
C10 C10A 1.508(2) yes
C10 H10B 0.9700 ?
C10 H10A 0.9700 ?
C10A C11 1.372(2) yes
C11 C11A 1.420(2) yes
C11 Cl1 1.7485(15) yes
C8 H8A 0.9700 ?
C7 H7A 0.9700 ?
C7 H7B 0.9700 ?

loop_
_cod_related_entry_id
_cod_related_entry_database
_cod_related_entry_code
1 ChemSpider 24726272
